data_4087171
loop_
_publ_author_name
'Morgan, Matthew M.'
'Patrick, Evan A.'
'Rautiainen, J. Mikko'
'Tuononen, Heikki M.'
'Piers, Warren E.'
'Spasyuk, Denis M.'

_publ_section_title
;
 Zirconocene-Based Methods for the Preparation of BN-Indenes: Application
 to the Synthesis of
 1,5-Dibora-4a,8a-diaza-1,2,3,5,6,7-hexaaryl-4,8-dimethyl-s-indacenes
;
_journal_name_full Organometallics
_journal_paper_doi 10.1021/acs.organomet.7b00051
_journal_year 2017
_chemical_formula_moiety 'C106 H54 B2 Cl8 F40 N2 Zr2'
_chemical_formula_sum 'C106 H54 B2 Cl8 F40 N2 Zr2'
_chemical_formula_weight 2603.17
_chemical_name_systematic
;
 ?
;
_space_group_crystal_system triclinic
_space_group_IT_number 2
_space_group_name_Hall '-P 1'
_space_group_name_H-M_alt 'P -1'
_symmetry_space_group_name_Hall '-P 1'
_symmetry_space_group_name_H-M 'P -1'
_atom_sites_solution_hydrogens geom
_audit_creation_method SHELXL-2013
_cell_angle_alpha 63.9930(10)
_cell_angle_beta 86.3180(10)
_cell_angle_gamma 80.9800(10)
_cell_formula_units_Z 1
_cell_length_a 12.6013(2)
_cell_length_b 14.2473(2)
_cell_length_c 15.7688(2)
_cell_measurement_reflns_used 2183
_cell_measurement_temperature 173(2)
_cell_measurement_theta_max 68.23
_cell_measurement_theta_min 31.76
_cell_volume 2512.88(7)
_computing_cell_refinement 'Bruker SAINT'
_computing_data_collection 'Bruker APEX2'
_computing_data_reduction 'Bruker SAINT'
_computing_molecular_graphics 'Bruker SHELXTL'
_computing_publication_material 'LinXTL v.  5.1.7'
_computing_structure_refinement 'SHELXL-2013 (Sheldrick 2013)'
_computing_structure_solution 'SHELXS-97 (Sheldrick 2008)'
_diffrn_ambient_temperature 173(2)
_diffrn_measured_fraction_theta_full 0.973
_diffrn_measured_fraction_theta_max 0.973
_diffrn_measurement_device_type 'Bruker APEX-II CCD'
_diffrn_measurement_method \w
_diffrn_radiation_type CuK\a
_diffrn_radiation_wavelength 1.54178
_diffrn_reflns_av_R_equivalents 0.0416
_diffrn_reflns_av_unetI/netI 0.0470
_diffrn_reflns_Laue_measured_fraction_full 0.973
_diffrn_reflns_Laue_measured_fraction_max 0.973
_diffrn_reflns_limit_h_max 15
_diffrn_reflns_limit_h_min -15
_diffrn_reflns_limit_k_max 17
_diffrn_reflns_limit_k_min -17
_diffrn_reflns_limit_l_max 18
_diffrn_reflns_limit_l_min -18
_diffrn_reflns_number 23808
_diffrn_reflns_point_group_measured_fraction_full 0.973
_diffrn_reflns_point_group_measured_fraction_max 0.973
_diffrn_reflns_theta_full 67.500
_diffrn_reflns_theta_max 67.489
_diffrn_reflns_theta_min 3.118
_exptl_absorpt_coefficient_mu 4.793
_exptl_absorpt_correction_T_max 0.767
_exptl_absorpt_correction_T_min 0.702
_exptl_absorpt_correction_type multi-scan
_exptl_absorpt_process_details 'Sadabs (Sheldrick, 1996)'
_exptl_crystal_colour Yellow
_exptl_crystal_density_diffrn 1.720
_exptl_crystal_density_method 'not measured'
_exptl_crystal_description plate
_exptl_crystal_F_000 1290
_exptl_crystal_size_max 0.12
_exptl_crystal_size_mid 0.08
_exptl_crystal_size_min 0.07
_refine_diff_density_max 0.782
_refine_diff_density_min -0.448
_refine_diff_density_rms 0.070
_refine_ls_extinction_method none
_refine_ls_goodness_of_fit_ref 1.023
_refine_ls_hydrogen_treatment constr
_refine_ls_matrix_type full
_refine_ls_number_parameters 750
_refine_ls_number_reflns 8791
_refine_ls_number_restraints 31
_refine_ls_restrained_S_all 1.025
_refine_ls_R_factor_all 0.0548
_refine_ls_R_factor_gt 0.0416
_refine_ls_shift/su_max 0.001
_refine_ls_shift/su_mean 0.000
_refine_ls_structure_factor_coef Fsqd
_refine_ls_weighting_details 'w=1/[\s^2^(Fo^2^)+(0.0711P)^2^] where P=(Fo^2^+2Fc^2^)/3'
_refine_ls_weighting_scheme calc
_refine_ls_wR_factor_gt 0.1051
_refine_ls_wR_factor_ref 0.1147
_reflns_Friedel_coverage 0.000
_reflns_number_gt 7160
_reflns_number_total 8791
_reflns_threshold_expression 'I > 2\s(I)'
_cod_data_source_file om7b00051_si_002.cif
_cod_data_source_block MM1510_0m
_cod_database_code 4087171
_shelx_space_group_comment
;
The symmetry employed for this shelxl refinement is uniquely defined
by the following loop, which should always be used as a source of
symmetry information in preference to the above space-group names.
They are only intended as comments.
;
_shelx_estimated_absorpt_t_min 0.597
_shelx_estimated_absorpt_t_max 0.730
_shelxl_version_number 2013-4

loop_
_space_group_symop_operation_xyz
'x, y, z'
'-x, -y, -z'

loop_
_atom_site_label
_atom_site_type_symbol
_atom_site_fract_x
_atom_site_fract_y
_atom_site_fract_z
_atom_site_U_iso_or_equiv
_atom_site_adp_type
_atom_site_occupancy
_atom_site_site_symmetry_order
_atom_site_calc_flag
_atom_site_refinement_flags_posn
_atom_site_refinement_flags_adp
_atom_site_refinement_flags_occupancy
_atom_site_disorder_assembly
_atom_site_disorder_group
B1 B 0.8125(3) 0.0290(3) 0.7319(2) 0.0324(7) Uani 1 1 d . . . . .
C1 C 0.8017(3) 0.5359(2) 0.6680(2) 0.0325(6) Uani 1 1 d . . . . .
C2 C 0.9011(2) 0.4798(2) 0.6745(2) 0.0304(6) Uani 1 1 d . . . . .
C3 C 0.9553(2) 0.4855(2) 0.5870(2) 0.0285(6) Uani 1 1 d . . . . .
C4 C 0.9465(2) 0.5736(2) 0.4202(2) 0.0294(6) Uani 1 1 d . . . . .
C5 C 0.8814(3) 0.6568(3) 0.3377(2) 0.0378(7) Uani 1 1 d . . . . .
H5A H 0.8211 0.6920 0.3605 0.057 Uiso 1 1 calc R U . . .
H5B H 0.8537 0.6239 0.3022 0.057 Uiso 1 1 calc R U . . .
H5C H 0.9267 0.7088 0.2965 0.057 Uiso 1 1 calc R U . . .
C6 C 0.9573(3) 0.4177(3) 0.7680(2) 0.0359(7) Uani 1 1 d . . . . .
C7 C 0.9331(3) 0.3185(3) 0.8287(3) 0.0533(10) Uani 1 1 d . . . . .
H7 H 0.8825 0.2877 0.8106 0.064 Uiso 1 1 calc R U . . .
C8 C 0.9830(4) 0.2646(4) 0.9160(3) 0.0733(15) Uani 1 1 d . . . . .
H8 H 0.9676 0.1959 0.9572 0.088 Uiso 1 1 calc R U . . .
C9 C 1.0544(4) 0.3093(5) 0.9437(3) 0.0770(17) Uani 1 1 d . . . . .
H9 H 1.0877 0.2717 1.0041 0.092 Uiso 1 1 calc R U . . .
C10 C 1.0784(4) 0.4090(4) 0.8840(3) 0.0625(11) Uani 1 1 d . . . . .
H10 H 1.1274 0.4402 0.9033 0.075 Uiso 1 1 calc R U . . .
C11 C 1.0302(3) 0.4623(3) 0.7962(3) 0.0473(8) Uani 1 1 d . . . . .
H11 H 1.0470 0.5303 0.7547 0.057 Uiso 1 1 calc R U . . .
C12 C 0.7495(3) 0.5357(2) 0.7556(2) 0.0360(7) Uani 1 1 d . . . . .
C13 C 0.7883(3) 0.5866(3) 0.8032(3) 0.0437(8) Uani 1 1 d . . . . .
H13 H 0.8493 0.6217 0.7792 0.052 Uiso 1 1 calc R U . . .
C14 C 0.7399(4) 0.5869(3) 0.8841(3) 0.0540(10) Uani 1 1 d . . . . .
H14 H 0.7677 0.6222 0.9149 0.065 Uiso 1 1 calc R U . . .
C15 C 0.6516(4) 0.5362(3) 0.9203(3) 0.0586(11) Uani 1 1 d . . . . .
H15 H 0.6182 0.5366 0.9760 0.070 Uiso 1 1 calc R U . . .
C16 C 0.6124(3) 0.4854(3) 0.8758(3) 0.0558(10) Uani 1 1 d . . . . .
H16 H 0.5521 0.4495 0.9014 0.067 Uiso 1 1 calc R U . . .
C17 C 0.6595(3) 0.4855(3) 0.7935(3) 0.0452(8) Uani 1 1 d . . . . .
H17 H 0.6300 0.4511 0.7627 0.054 Uiso 1 1 calc R U . . .
C18 C 0.8212(3) 0.8056(3) 0.4664(3) 0.0482(9) Uani 1 1 d . . . . .
H18 H 0.8869 0.8100 0.4327 0.058 Uiso 1 1 calc R U . . .
C19 C 0.7186(3) 0.8368(3) 0.4264(3) 0.0511(9) Uani 1 1 d . . . . .
H19 H 0.7023 0.8651 0.3611 0.061 Uiso 1 1 calc R U . . .
C20 C 0.6434(3) 0.8191(3) 0.5001(3) 0.0520(10) Uani 1 1 d . . . . .
H20 H 0.5675 0.8346 0.4933 0.062 Uiso 1 1 calc R U . . .
C21 C 0.7007(4) 0.7747(3) 0.5848(3) 0.0503(9) Uani 1 1 d . . . . .
H21 H 0.6701 0.7535 0.6459 0.060 Uiso 1 1 calc R U . . .
C22 C 0.8112(3) 0.7665(3) 0.5649(3) 0.0494(9) Uani 1 1 d . . . . .
H22 H 0.8683 0.7396 0.6095 0.059 Uiso 1 1 calc R U . . .
C23 C 0.6795(3) 0.5148(3) 0.4689(3) 0.0519(9) Uani 1 1 d . . . . .
H23 H 0.7325 0.4772 0.4452 0.062 Uiso 1 1 calc R U . . .
C24 C 0.6183(3) 0.6137(4) 0.4147(3) 0.0554(10) Uani 1 1 d . . . . .
H24 H 0.6230 0.6546 0.3485 0.066 Uiso 1 1 calc R U . . .
C25 C 0.5495(3) 0.6402(3) 0.4765(3) 0.0536(10) Uani 1 1 d . . . . .
H25 H 0.4983 0.7022 0.4594 0.064 Uiso 1 1 calc R U . . .
C26 C 0.5689(3) 0.5599(3) 0.5677(3) 0.0475(8) Uani 1 1 d . . . . .
H26 H 0.5340 0.5584 0.6234 0.057 Uiso 1 1 calc R U . . .
C27 C 0.6488(3) 0.4817(3) 0.5630(3) 0.0466(8) Uani 1 1 d . . . . .
H27 H 0.6769 0.4178 0.6146 0.056 Uiso 1 1 calc R U . . .
C28 C 0.8365(2) 0.1026(2) 0.6195(2) 0.0303(6) Uani 1 1 d . . . . .
C29 C 0.8526(3) 0.2074(2) 0.5785(2) 0.0325(6) Uani 1 1 d . . . . .
C30 C 0.8841(3) 0.2597(2) 0.4856(2) 0.0343(7) Uani 1 1 d . . . . .
C31 C 0.9017(3) 0.2083(3) 0.4289(2) 0.0370(7) Uani 1 1 d . . . . .
C32 C 0.8872(3) 0.1035(3) 0.4661(2) 0.0366(7) Uani 1 1 d . . . . .
C33 C 0.8574(3) 0.0543(2) 0.5594(2) 0.0332(6) Uani 1 1 d . . . . .
C34 C 0.9297(3) -0.0454(2) 0.7688(2) 0.0310(6) Uani 1 1 d . . . . .
C35 C 1.0178(3) 0.0030(3) 0.7672(2) 0.0369(7) Uani 1 1 d . . . . .
C36 C 1.1211(3) -0.0481(3) 0.7912(2) 0.0407(7) Uani 1 1 d . . . . .
C37 C 1.1414(3) -0.1555(3) 0.8213(2) 0.0417(8) Uani 1 1 d . . . . .
C38 C 1.0575(3) -0.2083(3) 0.8242(2) 0.0391(7) Uani 1 1 d . . . . .
C39 C 0.9555(3) -0.1527(2) 0.7959(2) 0.0335(6) Uani 1 1 d . . . . .
C40 C 0.7703(3) 0.0963(2) 0.7929(2) 0.0327(6) Uani 1 1 d . . . . .
C41 C 0.6793(3) 0.1723(2) 0.7628(2) 0.0374(7) Uani 1 1 d . . . . .
C42 C 0.6271(3) 0.2221(3) 0.8144(3) 0.0423(8) Uani 1 1 d . . . . .
C43 C 0.6650(3) 0.1976(3) 0.9026(3) 0.0468(9) Uani 1 1 d . . . . .
C44 C 0.7560(3) 0.1243(3) 0.9359(2) 0.0444(8) Uani 1 1 d . . . . .
C45 C 0.8059(3) 0.0758(2) 0.8818(2) 0.0367(7) Uani 1 1 d . . . . .
C46 C 0.7112(3) -0.0388(2) 0.7466(2) 0.0344(7) Uani 1 1 d . . . . .
C47 C 0.6341(3) -0.0229(3) 0.6803(3) 0.0394(7) Uani 1 1 d . . . . .
C48 C 0.5491(3) -0.0798(3) 0.6999(3) 0.0459(8) Uani 1 1 d . . . . .
C49 C 0.5365(3) -0.1563(3) 0.7901(3) 0.0482(9) Uani 1 1 d . . . . .
C50 C 0.6079(3) -0.1727(3) 0.8594(3) 0.0428(8) Uani 1 1 d . . . . .
C51 C 0.6913(3) -0.1141(2) 0.8365(2) 0.0367(7) Uani 1 1 d . . . . .
C70 C 0.6542(6) 0.3726(5) 0.2393(5) 0.098(2) Uani 1 1 d . . . . .
H70A H 0.7213 0.3496 0.2131 0.118 Uiso 1 1 calc R U . . .
H70B H 0.5936 0.3755 0.2009 0.118 Uiso 1 1 calc R U . . .
Cl4 Cl 0.63949(14) 0.27871(16) 0.35569(15) 0.1057(5) Uani 1 1 d . . . . .
Cl3 Cl 0.65817(15) 0.49802(17) 0.22911(17) 0.1139(7) Uani 1 1 d . . . . .
F1 F 0.83911(16) 0.26596(14) 0.62733(13) 0.0391(4) Uani 1 1 d . . . . .
F2 F 0.89857(18) 0.36193(14) 0.44959(14) 0.0446(5) Uani 1 1 d . . . . .
F3 F 0.9312(2) 0.25955(16) 0.33922(14) 0.0495(5) Uani 1 1 d . . . . .
F4 F 0.90289(19) 0.05183(16) 0.41221(14) 0.0467(5) Uani 1 1 d . . . . .
F5 F 0.84986(17) -0.04963(14) 0.59244(13) 0.0405(4) Uani 1 1 d . . . . .
F6 F 1.00397(17) 0.10876(15) 0.74034(14) 0.0432(4) Uani 1 1 d . . . . .
F7 F 1.20167(17) 0.00569(19) 0.78568(15) 0.0525(5) Uani 1 1 d . . . . .
F8 F 1.23999(18) -0.2082(2) 0.84692(18) 0.0577(6) Uani 1 1 d . . . . .
F9 F 1.07613(18) -0.31309(16) 0.85172(15) 0.0488(5) Uani 1 1 d . . . . .
F10 F 0.88113(16) -0.21125(14) 0.79616(14) 0.0403(4) Uani 1 1 d . . . . .
F11 F 0.63438(17) 0.19798(16) 0.67832(15) 0.0446(5) Uani 1 1 d . . . . .
F12 F 0.53882(18) 0.29337(18) 0.78052(19) 0.0576(6) Uani 1 1 d . . . . .
F13 F 0.6145(2) 0.2421(2) 0.95564(19) 0.0639(7) Uani 1 1 d . . . . .
F14 F 0.7945(2) 0.09837(19) 1.02171(15) 0.0592(6) Uani 1 1 d . . . . .
F15 F 0.89311(18) 0.00355(16) 0.92205(14) 0.0464(5) Uani 1 1 d . . . . .
F16 F 0.63764(18) 0.05202(16) 0.59070(15) 0.0471(5) Uani 1 1 d . . . . .
F17 F 0.47953(19) -0.0612(2) 0.6316(2) 0.0628(6) Uani 1 1 d . . . . .
F18 F 0.4550(2) -0.2128(2) 0.8103(2) 0.0693(7) Uani 1 1 d . . . . .
F19 F 0.59526(19) -0.24422(18) 0.94847(17) 0.0559(6) Uani 1 1 d . . . . .
F20 F 0.75704(16) -0.13373(15) 0.90834(13) 0.0417(4) Uani 1 1 d . . . . .
N1 N 0.9052(2) 0.55711(18) 0.50520(17) 0.0283(5) Uani 1 1 d . . . . .
Zr1 Zr 0.73659(2) 0.64232(2) 0.51889(2) 0.03097(9) Uani 1 1 d . . . . .
C52A C 0.6240(7) 0.8908(5) 0.0768(5) 0.0567(18) Uani 0.730(11) 1 d . U P A 1
H52A H 0.5742 0.8564 0.0573 0.068 Uiso 0.730(11) 1 calc R U P A 1
H52B H 0.6610 0.9364 0.0196 0.068 Uiso 0.730(11) 1 calc R U P A 1
Cl1A Cl 0.7181(4) 0.7950(5) 0.1547(3) 0.1068(13) Uani 0.730(11) 1 d . U P A 1
Cl2A Cl 0.5507(2) 0.9682(2) 0.1263(3) 0.0753(9) Uani 0.730(11) 1 d . U P A 1
Cl1B Cl 0.6917(8) 0.7603(7) 0.1450(5) 0.076(2) Uani 0.270(11) 1 d . U P A 2
C52B C 0.6654(19) 0.901(2) 0.0970(16) 0.064(5) Uani 0.270(11) 1 d D U P A 2
H52C H 0.6324 0.9318 0.0335 0.077 Uiso 0.270(11) 1 calc R U P A 2
H52D H 0.7322 0.9313 0.0928 0.077 Uiso 0.270(11) 1 calc R U P A 2
Cl2B Cl 0.5733(10) 0.9250(15) 0.1800(15) 0.121(4) Uani 0.270(11) 1 d D U P A 2

loop_
_atom_site_aniso_label
_atom_site_aniso_U_11
_atom_site_aniso_U_22
_atom_site_aniso_U_33
_atom_site_aniso_U_23
_atom_site_aniso_U_13
_atom_site_aniso_U_12
B1 0.0360(19) 0.0294(15) 0.0293(16) -0.0102(13) 0.0009(14) -0.0058(14)
C1 0.0315(16) 0.0320(14) 0.0375(15) -0.0169(12) 0.0046(13) -0.0103(12)
C2 0.0306(16) 0.0278(13) 0.0321(14) -0.0114(11) 0.0021(13) -0.0073(11)
C3 0.0271(15) 0.0257(12) 0.0320(14) -0.0105(11) 0.0002(12) -0.0075(11)
C4 0.0287(15) 0.0281(13) 0.0312(14) -0.0115(11) 0.0002(12) -0.0072(11)
C5 0.0318(17) 0.0394(16) 0.0357(16) -0.0131(13) -0.0009(14) 0.0043(13)
C6 0.0328(17) 0.0404(16) 0.0305(15) -0.0135(13) 0.0029(13) -0.0009(13)
C7 0.041(2) 0.053(2) 0.046(2) -0.0046(17) 0.0060(17) -0.0077(16)
C8 0.055(3) 0.074(3) 0.048(2) 0.012(2) 0.007(2) -0.007(2)
C9 0.045(3) 0.119(4) 0.0322(19) -0.007(2) -0.0051(19) 0.008(3)
C10 0.052(2) 0.094(3) 0.047(2) -0.038(2) -0.0087(19) 0.001(2)
C11 0.046(2) 0.053(2) 0.0438(19) -0.0228(16) 0.0000(16) -0.0059(16)
C12 0.0355(17) 0.0346(14) 0.0375(16) -0.0161(13) 0.0030(14) -0.0034(13)
C13 0.044(2) 0.0464(18) 0.0439(18) -0.0226(15) 0.0059(16) -0.0080(15)
C14 0.065(3) 0.055(2) 0.047(2) -0.0288(17) 0.0070(19) -0.0042(19)
C15 0.072(3) 0.055(2) 0.046(2) -0.0243(18) 0.021(2) -0.003(2)
C16 0.049(2) 0.054(2) 0.058(2) -0.0200(18) 0.0185(19) -0.0094(17)
C17 0.0409(19) 0.0412(17) 0.052(2) -0.0193(15) 0.0082(17) -0.0076(14)
C18 0.050(2) 0.0328(16) 0.061(2) -0.0206(16) 0.0088(19) -0.0088(15)
C19 0.057(2) 0.0338(16) 0.053(2) -0.0122(15) -0.0001(19) -0.0010(15)
C20 0.047(2) 0.0328(16) 0.070(3) -0.0210(16) 0.004(2) 0.0047(15)
C21 0.066(3) 0.0321(16) 0.054(2) -0.0233(15) 0.0099(19) -0.0013(15)
C22 0.055(2) 0.0354(16) 0.065(2) -0.0274(16) -0.0035(19) -0.0073(15)
C23 0.043(2) 0.063(2) 0.069(2) -0.044(2) 0.0030(19) -0.0148(17)
C24 0.046(2) 0.074(3) 0.051(2) -0.0261(19) -0.0065(18) -0.0210(19)
C25 0.0332(19) 0.058(2) 0.067(2) -0.0245(19) -0.0101(18) -0.0034(16)
C26 0.0303(18) 0.060(2) 0.057(2) -0.0274(18) 0.0024(16) -0.0135(15)
C27 0.0350(18) 0.0440(18) 0.063(2) -0.0229(16) -0.0047(17) -0.0121(15)
C28 0.0280(15) 0.0316(14) 0.0305(14) -0.0122(12) -0.0008(12) -0.0053(11)
C29 0.0312(16) 0.0343(14) 0.0359(15) -0.0187(12) -0.0032(13) -0.0034(12)
C30 0.0353(17) 0.0295(14) 0.0352(15) -0.0103(12) -0.0013(13) -0.0069(12)
C31 0.0397(18) 0.0402(16) 0.0288(14) -0.0120(13) 0.0022(13) -0.0099(13)
C32 0.0406(18) 0.0388(16) 0.0343(15) -0.0202(13) -0.0029(14) -0.0021(13)
C33 0.0345(16) 0.0287(13) 0.0358(15) -0.0134(12) -0.0024(13) -0.0033(12)
C34 0.0309(16) 0.0363(14) 0.0268(13) -0.0148(12) 0.0005(12) -0.0042(12)
C35 0.0395(18) 0.0422(16) 0.0275(14) -0.0131(12) 0.0028(13) -0.0088(14)
C36 0.0329(18) 0.058(2) 0.0319(15) -0.0185(14) 0.0014(14) -0.0128(15)
C37 0.0324(17) 0.061(2) 0.0313(15) -0.0223(15) 0.0014(14) 0.0012(15)
C38 0.0413(19) 0.0414(17) 0.0322(15) -0.0167(13) 0.0016(14) 0.0027(14)
C39 0.0347(17) 0.0383(15) 0.0276(14) -0.0142(12) 0.0018(13) -0.0066(13)
C40 0.0346(16) 0.0319(14) 0.0329(15) -0.0144(12) 0.0049(13) -0.0090(12)
C41 0.0385(18) 0.0366(15) 0.0393(16) -0.0176(13) 0.0027(14) -0.0095(13)
C42 0.0364(18) 0.0392(16) 0.054(2) -0.0235(15) 0.0072(16) -0.0069(14)
C43 0.052(2) 0.0462(18) 0.052(2) -0.0299(16) 0.0217(18) -0.0158(16)
C44 0.057(2) 0.0490(18) 0.0346(16) -0.0221(14) 0.0086(16) -0.0187(16)
C45 0.0414(18) 0.0337(15) 0.0351(15) -0.0146(12) 0.0043(14) -0.0083(13)
C46 0.0310(16) 0.0323(14) 0.0415(17) -0.0182(13) 0.0025(14) -0.0035(12)
C47 0.0359(18) 0.0376(16) 0.0463(18) -0.0204(14) -0.0022(15) -0.0021(13)
C48 0.0291(17) 0.0512(19) 0.066(2) -0.0341(18) -0.0047(17) -0.0017(15)
C49 0.0325(18) 0.0502(19) 0.072(3) -0.0351(18) 0.0139(18) -0.0144(15)
C50 0.0379(18) 0.0375(16) 0.052(2) -0.0185(15) 0.0144(16) -0.0095(14)
C51 0.0341(17) 0.0366(15) 0.0400(17) -0.0185(13) 0.0027(14) -0.0021(13)
C70 0.099(5) 0.108(5) 0.118(5) -0.084(4) -0.008(4) 0.011(4)
Cl4 0.0758(9) 0.1196(12) 0.1315(14) -0.0708(11) -0.0237(10) 0.0183(9)
Cl3 0.0911(11) 0.1344(14) 0.1731(19) -0.1137(15) 0.0382(12) -0.0467(10)
F1 0.0512(11) 0.0338(8) 0.0380(9) -0.0201(7) 0.0037(8) -0.0093(8)
F2 0.0579(13) 0.0329(9) 0.0422(10) -0.0130(8) 0.0041(9) -0.0159(8)
F3 0.0680(14) 0.0471(10) 0.0326(9) -0.0153(8) 0.0105(10) -0.0167(10)
F4 0.0636(13) 0.0468(10) 0.0373(10) -0.0256(8) 0.0058(9) -0.0095(9)
F5 0.0555(12) 0.0300(8) 0.0387(9) -0.0166(7) 0.0050(9) -0.0101(8)
F6 0.0459(11) 0.0390(9) 0.0443(10) -0.0148(8) -0.0025(9) -0.0146(8)
F7 0.0402(11) 0.0726(14) 0.0448(11) -0.0213(10) 0.0016(9) -0.0219(10)
F8 0.0339(11) 0.0790(15) 0.0625(14) -0.0370(12) -0.0067(10) 0.0078(10)
F9 0.0535(13) 0.0414(10) 0.0456(11) -0.0184(8) -0.0055(10) 0.0104(9)
F10 0.0412(11) 0.0326(8) 0.0475(10) -0.0176(8) 0.0006(9) -0.0063(8)
F11 0.0400(11) 0.0471(10) 0.0464(11) -0.0216(9) -0.0085(9) 0.0019(8)
F12 0.0432(12) 0.0555(12) 0.0812(16) -0.0395(12) 0.0033(12) 0.0024(10)
F13 0.0740(17) 0.0668(14) 0.0670(15) -0.0463(12) 0.0257(13) -0.0128(12)
F14 0.0824(17) 0.0672(14) 0.0377(11) -0.0303(10) 0.0044(11) -0.0165(12)
F15 0.0518(12) 0.0503(11) 0.0355(9) -0.0182(8) -0.0065(9) -0.0017(9)
F16 0.0468(12) 0.0482(10) 0.0443(11) -0.0162(9) -0.0103(9) -0.0093(9)
F17 0.0427(12) 0.0709(15) 0.0852(17) -0.0404(13) -0.0154(13) -0.0108(11)
F18 0.0440(13) 0.0779(16) 0.102(2) -0.0484(15) 0.0189(14) -0.0315(12)
F19 0.0575(14) 0.0526(12) 0.0568(13) -0.0219(10) 0.0252(11) -0.0216(10)
F20 0.0438(11) 0.0426(10) 0.0349(9) -0.0127(8) 0.0033(8) -0.0097(8)
N1 0.0270(12) 0.0273(11) 0.0311(12) -0.0129(10) 0.0006(10) -0.0051(9)
Zr1 0.02600(14) 0.02902(13) 0.03685(14) -0.01405(10) 0.00013(10) -0.00186(9)
C52A 0.064(5) 0.048(3) 0.055(4) -0.022(3) 0.003(3) -0.002(3)
Cl1A 0.097(2) 0.110(3) 0.0957(18) -0.0422(17) -0.0364(16) 0.0415(19)
Cl2A 0.0643(13) 0.0754(14) 0.104(2) -0.0593(14) 0.0195(13) -0.0059(10)
Cl1B 0.088(5) 0.073(4) 0.049(3) -0.018(2) 0.013(3) 0.009(3)
C52B 0.076(12) 0.078(9) 0.059(9) -0.044(7) 0.007(9) -0.023(9)
Cl2B 0.097(6) 0.142(9) 0.178(11) -0.115(8) 0.026(7) -0.042(6)

loop_
_atom_type_symbol
_atom_type_description
_atom_type_scat_dispersion_real
_atom_type_scat_dispersion_imag
_atom_type_scat_source
C C 0.0181 0.0091 'International Tables Vol C Tables 4.2.6.8 and 6.1.1.4'
H H 0.0000 0.0000 'International Tables Vol C Tables 4.2.6.8 and 6.1.1.4'
N N 0.0311 0.0180 'International Tables Vol C Tables 4.2.6.8 and 6.1.1.4'
B B 0.0090 0.0039 'International Tables Vol C Tables 4.2.6.8 and 6.1.1.4'
F F 0.0727 0.0534 'International Tables Vol C Tables 4.2.6.8 and 6.1.1.4'
Cl Cl 0.3639 0.7018 'International Tables Vol C Tables 4.2.6.8 and 6.1.1.4'
Zr Zr -0.1862 2.2449 'International Tables Vol C Tables 4.2.6.8 and 6.1.1.4'

loop_
_geom_angle_atom_site_label_1
_geom_angle_atom_site_label_2
_geom_angle_atom_site_label_3
_geom_angle
_geom_angle_site_symmetry_1
_geom_angle_site_symmetry_3
C40 B1 C34 113.0(3) . .
C40 B1 C28 114.4(2) . .
C34 B1 C28 102.0(2) . .
C40 B1 C46 101.2(2) . .
C34 B1 C46 114.0(2) . .
C28 B1 C46 112.7(3) . .
C2 C1 C12 118.8(3) . .
C2 C1 Zr1 116.3(2) . .
C12 C1 Zr1 124.3(2) . .
C1 C2 C3 118.7(3) . .
C1 C2 C6 120.9(3) . .
C3 C2 C6 120.3(3) . .
N1 C3 C4 117.4(3) . 2_766
N1 C3 C2 115.6(3) . .
C4 C3 C2 126.9(3) 2_766 .
N1 C4 C3 120.1(3) . 2_766
N1 C4 C5 115.2(3) . .
C3 C4 C5 124.7(3) 2_766 .
C4 C5 H5A 109.5 . .
C4 C5 H5B 109.5 . .
H5A C5 H5B 109.5 . .
C4 C5 H5C 109.5 . .
H5A C5 H5C 109.5 . .
H5B C5 H5C 109.5 . .
C7 C6 C11 119.5(4) . .
C7 C6 C2 120.8(3) . .
C11 C6 C2 119.7(3) . .
C8 C7 C6 119.6(4) . .
C8 C7 H7 120.2 . .
C6 C7 H7 120.2 . .
C9 C8 C7 120.6(4) . .
C9 C8 H8 119.7 . .
C7 C8 H8 119.7 . .
C8 C9 C10 120.3(4) . .
C8 C9 H9 119.8 . .
C10 C9 H9 119.8 . .
C11 C10 C9 119.2(5) . .
C11 C10 H10 120.4 . .
C9 C10 H10 120.4 . .
C10 C11 C6 120.7(4) . .
C10 C11 H11 119.6 . .
C6 C11 H11 119.6 . .
C17 C12 C13 117.1(3) . .
C17 C12 C1 121.6(3) . .
C13 C12 C1 121.3(3) . .
C14 C13 C12 121.5(4) . .
C14 C13 H13 119.2 . .
C12 C13 H13 119.2 . .
C15 C14 C13 120.2(4) . .
C15 C14 H14 119.9 . .
C13 C14 H14 119.9 . .
C16 C15 C14 119.5(4) . .
C16 C15 H15 120.2 . .
C14 C15 H15 120.2 . .
C15 C16 C17 120.9(4) . .
C15 C16 H16 119.6 . .
C17 C16 H16 119.6 . .
C16 C17 C12 120.7(4) . .
C16 C17 H17 119.7 . .
C12 C17 H17 119.7 . .
C19 C18 C22 108.6(4) . .
C19 C18 Zr1 73.3(2) . .
C22 C18 Zr1 74.2(2) . .
C19 C18 H18 125.7 . .
C22 C18 H18 125.7 . .
Zr1 C18 H18 118.7 . .
C18 C19 C20 107.9(4) . .
C18 C19 Zr1 74.1(2) . .
C20 C19 Zr1 74.5(2) . .
C18 C19 H19 126.1 . .
C20 C19 H19 126.1 . .
Zr1 C19 H19 117.4 . .
C21 C20 C19 107.6(4) . .
C21 C20 Zr1 73.49(19) . .
C19 C20 Zr1 72.7(2) . .
C21 C20 H20 126.2 . .
C19 C20 H20 126.2 . .
Zr1 C20 H20 119.5 . .
C20 C21 C22 108.8(4) . .
C20 C21 Zr1 74.1(2) . .
C22 C21 Zr1 74.0(2) . .
C20 C21 H21 125.6 . .
C22 C21 H21 125.6 . .
Zr1 C21 H21 118.1 . .
C21 C22 C18 107.1(4) . .
C21 C22 Zr1 73.4(2) . .
C18 C22 Zr1 73.2(2) . .
C21 C22 H22 126.5 . .
C18 C22 H22 126.5 . .
Zr1 C22 H22 119.0 . .
C27 C23 C24 108.4(4) . .
C27 C23 Zr1 74.3(2) . .
C24 C23 Zr1 73.5(2) . .
C27 C23 H23 125.8 . .
C24 C23 H23 125.8 . .
Zr1 C23 H23 118.3 . .
C25 C24 C23 107.4(4) . .
C25 C24 Zr1 74.3(2) . .
C23 C24 Zr1 73.5(2) . .
C25 C24 H24 126.3 . .
C23 C24 H24 126.3 . .
Zr1 C24 H24 118.0 . .
C26 C25 C24 108.2(4) . .
C26 C25 Zr1 73.5(2) . .
C24 C25 Zr1 73.2(2) . .
C26 C25 H25 125.9 . .
C24 C25 H25 125.9 . .
Zr1 C25 H25 119.3 . .
C25 C26 C27 108.4(4) . .
C25 C26 Zr1 74.0(2) . .
C27 C26 Zr1 73.9(2) . .
C25 C26 H26 125.8 . .
C27 C26 H26 125.8 . .
Zr1 C26 H26 118.1 . .
C23 C27 C26 107.6(4) . .
C23 C27 Zr1 73.3(2) . .
C26 C27 Zr1 73.4(2) . .
C23 C27 H27 126.2 . .
C26 C27 H27 126.2 . .
Zr1 C27 H27 119.1 . .
C29 C28 C33 113.6(3) . .
C29 C28 B1 127.2(3) . .
C33 C28 B1 118.6(3) . .
F1 C29 C30 115.0(3) . .
F1 C29 C28 121.7(3) . .
C30 C29 C28 123.2(3) . .
F2 C30 C31 118.9(3) . .
F2 C30 C29 120.5(3) . .
C31 C30 C29 120.6(3) . .
F3 C31 C30 120.2(3) . .
F3 C31 C32 121.1(3) . .
C30 C31 C32 118.8(3) . .
F4 C32 C33 121.5(3) . .
F4 C32 C31 120.0(3) . .
C33 C32 C31 118.5(3) . .
F5 C33 C32 115.4(3) . .
F5 C33 C28 119.4(3) . .
C32 C33 C28 125.2(3) . .
C39 C34 C35 113.2(3) . .
C39 C34 B1 128.0(3) . .
C35 C34 B1 118.6(3) . .
F6 C35 C36 115.7(3) . .
F6 C35 C34 119.3(3) . .
C36 C35 C34 125.0(3) . .
F7 C36 C37 120.0(3) . .
F7 C36 C35 120.8(3) . .
C37 C36 C35 119.3(3) . .
F8 C37 C36 121.1(4) . .
F8 C37 C38 120.2(3) . .
C36 C37 C38 118.7(3) . .
F9 C38 C37 119.5(3) . .
F9 C38 C39 120.6(3) . .
C37 C38 C39 119.9(3) . .
F10 C39 C34 121.3(3) . .
F10 C39 C38 114.8(3) . .
C34 C39 C38 123.9(3) . .
C45 C40 C41 113.1(3) . .
C45 C40 B1 126.7(3) . .
C41 C40 B1 119.5(3) . .
F11 C41 C42 115.8(3) . .
F11 C41 C40 119.3(3) . .
C42 C41 C40 124.8(3) . .
F12 C42 C41 121.0(4) . .
F12 C42 C43 119.4(3) . .
C41 C42 C43 119.7(3) . .
F13 C43 C42 121.2(4) . .
F13 C43 C44 120.5(4) . .
C42 C43 C44 118.3(3) . .
F14 C44 C43 119.8(3) . .
F14 C44 C45 120.0(4) . .
C43 C44 C45 120.2(3) . .
F15 C45 C44 115.3(3) . .
F15 C45 C40 120.8(3) . .
C44 C45 C40 123.9(3) . .
C51 C46 C47 113.3(3) . .
C51 C46 B1 118.7(3) . .
C47 C46 B1 127.6(3) . .
F16 C47 C48 115.0(3) . .
F16 C47 C46 121.1(3) . .
C48 C47 C46 123.9(3) . .
F17 C48 C49 120.1(3) . .
F17 C48 C47 120.3(4) . .
C49 C48 C47 119.6(4) . .
F18 C49 C50 120.4(4) . .
F18 C49 C48 120.5(4) . .
C50 C49 C48 119.1(3) . .
F19 C50 C51 120.6(4) . .
F19 C50 C49 120.2(3) . .
C51 C50 C49 119.2(3) . .
F20 C51 C50 115.7(3) . .
F20 C51 C46 119.4(3) . .
C50 C51 C46 124.8(4) . .
Cl3 C70 Cl4 113.7(4) . .
Cl3 C70 H70A 108.8 . .
Cl4 C70 H70A 108.8 . .
Cl3 C70 H70B 108.8 . .
Cl4 C70 H70B 108.8 . .
H70A C70 H70B 107.7 . .
C4 N1 C3 122.5(3) . .
C4 N1 Zr1 120.75(19) . .
C3 N1 Zr1 116.7(2) . .
C1 Zr1 N1 72.30(10) . .
C1 Zr1 C19 130.52(13) . .
N1 Zr1 C19 112.93(11) . .
C1 Zr1 C24 132.03(13) . .
N1 Zr1 C24 104.65(13) . .
C19 Zr1 C24 95.61(15) . .
C1 Zr1 C23 102.74(13) . .
N1 Zr1 C23 81.31(11) . .
C19 Zr1 C23 126.72(15) . .
C24 Zr1 C23 33.04(15) . .
C1 Zr1 C18 105.09(12) . .
N1 Zr1 C18 87.18(11) . .
C19 Zr1 C18 32.57(14) . .
C24 Zr1 C18 122.76(14) . .
C23 Zr1 C18 144.91(14) . .
C1 Zr1 C26 87.94(12) . .
N1 Zr1 C26 125.74(11) . .
C19 Zr1 C26 117.99(14) . .
C24 Zr1 C26 54.11(14) . .
C23 Zr1 C26 53.94(13) . .
C18 Zr1 C26 147.07(13) . .
C1 Zr1 C21 81.88(12) . .
N1 Zr1 C21 125.20(12) . .
C19 Zr1 C21 54.09(13) . .
C24 Zr1 C21 127.88(15) . .
C23 Zr1 C21 152.60(14) . .
C18 Zr1 C21 53.89(13) . .
C26 Zr1 C21 99.85(14) . .
C1 Zr1 C27 77.77(12) . .
N1 Zr1 C27 93.12(11) . .
C19 Zr1 C27 145.38(14) . .
C24 Zr1 C27 54.35(14) . .
C23 Zr1 C27 32.47(14) . .
C18 Zr1 C27 177.07(14) . .
C26 Zr1 C27 32.68(13) . .
C21 Zr1 C27 127.77(14) . .
C1 Zr1 C25 120.28(13) . .
N1 Zr1 C25 134.77(12) . .
C19 Zr1 C25 91.48(14) . .
C24 Zr1 C25 32.57(15) . .
C23 Zr1 C25 54.08(14) . .
C18 Zr1 C25 124.04(13) . .
C26 Zr1 C25 32.50(14) . .
C21 Zr1 C25 100.01(15) . .
C27 Zr1 C25 54.06(13) . .
C1 Zr1 C20 113.37(13) . .
N1 Zr1 C20 141.13(11) . .
C19 Zr1 C20 32.85(14) . .
C24 Zr1 C20 98.44(16) . .
C23 Zr1 C20 130.09(15) . .
C18 Zr1 C20 53.97(13) . .
C26 Zr1 C20 93.12(13) . .
C21 Zr1 C20 32.38(14) . .
C27 Zr1 C20 125.72(13) . .
C25 Zr1 C20 77.78(14) . .
C1 Zr1 C22 76.65(12) . .
N1 Zr1 C22 93.59(11) . .
C19 Zr1 C22 54.27(14) . .
C24 Zr1 C22 149.42(14) . .
C23 Zr1 C22 174.76(14) . .
C18 Zr1 C22 32.67(14) . .
C26 Zr1 C22 130.97(14) . .
C21 Zr1 C22 32.63(14) . .
C27 Zr1 C22 150.12(14) . .
C25 Zr1 C22 130.79(14) . .
C20 Zr1 C22 54.06(14) . .
Cl1A C52A Cl2A 112.0(5) . .
Cl1A C52A H52A 109.2 . .
Cl2A C52A H52A 109.2 . .
Cl1A C52A H52B 109.2 . .
Cl2A C52A H52B 109.2 . .
H52A C52A H52B 107.9 . .
Cl1B C52B Cl2B 103.7(13) . .
Cl1B C52B H52C 111.0 . .
Cl2B C52B H52C 111.0 . .
Cl1B C52B H52D 111.0 . .
Cl2B C52B H52D 111.0 . .
H52C C52B H52D 109.0 . .

loop_
_geom_bond_atom_site_label_1
_geom_bond_atom_site_label_2
_geom_bond_distance
_geom_bond_site_symmetry_2
B1 C40 1.647(5) .
B1 C34 1.650(5) .
B1 C28 1.652(4) .
B1 C46 1.664(5) .
C1 C2 1.360(5) .
C1 C12 1.490(5) .
C1 Zr1 2.288(3) .
C2 C3 1.474(4) .
C2 C6 1.500(4) .
C3 N1 1.361(4) .
C3 C4 1.411(4) 2_766
C4 N1 1.340(4) .
C4 C3 1.411(4) 2_766
C4 C5 1.500(4) .
C5 H5A 0.9800 .
C5 H5B 0.9800 .
C5 H5C 0.9800 .
C6 C7 1.385(5) .
C6 C11 1.390(5) .
C7 C8 1.383(6) .
C7 H7 0.9500 .
C8 C9 1.371(8) .
C8 H8 0.9500 .
C9 C10 1.386(8) .
C9 H9 0.9500 .
C10 C11 1.379(6) .
C10 H10 0.9500 .
C11 H11 0.9500 .
C12 C17 1.395(5) .
C12 C13 1.401(5) .
C13 C14 1.379(5) .
C13 H13 0.9500 .
C14 C15 1.376(7) .
C14 H14 0.9500 .
C15 C16 1.365(7) .
C15 H15 0.9500 .
C16 C17 1.392(6) .
C16 H16 0.9500 .
C17 H17 0.9500 .
C18 C19 1.395(6) .
C18 C22 1.406(6) .
C18 Zr1 2.492(4) .
C18 H18 0.9500 .
C19 C20 1.410(6) .
C19 Zr1 2.482(3) .
C19 H19 0.9500 .
C20 C21 1.395(6) .
C20 Zr1 2.505(3) .
C20 H20 0.9500 .
C21 C22 1.405(6) .
C21 Zr1 2.497(4) .
C21 H21 0.9500 .
C22 Zr1 2.505(4) .
C22 H22 0.9500 .
C23 C27 1.393(6) .
C23 C24 1.414(6) .
C23 Zr1 2.486(4) .
C23 H23 0.9500 .
C24 C25 1.398(6) .
C24 Zr1 2.486(4) .
C24 H24 0.9500 .
C25 C26 1.397(6) .
C25 Zr1 2.500(4) .
C25 H25 0.9500 .
C26 C27 1.404(6) .
C26 Zr1 2.492(4) .
C26 H26 0.9500 .
C27 Zr1 2.499(3) .
C27 H27 0.9500 .
C28 C29 1.385(4) .
C28 C33 1.388(5) .
C29 F1 1.349(4) .
C29 C30 1.385(5) .
C30 F2 1.350(4) .
C30 C31 1.372(5) .
C31 F3 1.336(4) .
C31 C32 1.382(5) .
C32 F4 1.336(4) .
C32 C33 1.379(5) .
C33 F5 1.354(4) .
C34 C39 1.383(4) .
C34 C35 1.389(5) .
C35 F6 1.359(4) .
C35 C36 1.376(5) .
C36 F7 1.341(4) .
C36 C37 1.375(6) .
C37 F8 1.333(4) .
C37 C38 1.377(6) .
C38 F9 1.344(4) .
C38 C39 1.387(5) .
C39 F10 1.348(4) .
C40 C45 1.391(5) .
C40 C41 1.393(5) .
C41 F11 1.353(4) .
C41 C42 1.375(5) .
C42 F12 1.342(4) .
C42 C43 1.376(6) .
C43 F13 1.333(4) .
C43 C44 1.379(6) .
C44 F14 1.339(4) .
C44 C45 1.382(5) .
C45 F15 1.353(4) .
C46 C51 1.388(5) .
C46 C47 1.393(5) .
C47 F16 1.349(4) .
C47 C48 1.382(5) .
C48 F17 1.340(5) .
C48 C49 1.379(6) .
C49 F18 1.341(4) .
C49 C50 1.377(6) .
C50 F19 1.342(4) .
C50 C51 1.376(5) .
C51 F20 1.348(4) .
C70 Cl3 1.731(6) .
C70 Cl4 1.753(8) .
C70 H70A 0.9900 .
C70 H70B 0.9900 .
N1 Zr1 2.323(2) .
C52A Cl1A 1.728(8) .
C52A Cl2A 1.739(7) .
C52A H52A 0.9900 .
C52A H52B 0.9900 .
Cl1B C52B 1.79(3) .
C52B Cl2B 1.801(16) .
C52B H52C 0.9900 .
C52B H52D 0.9900 .
